data_7003547
loop_
_publ_author_name
'Bayly, Simon R.'
'Cowley, Andrew R.'
'Dilworth, Jonathan R.'
'Ward, Caroline V.'

_publ_section_title
;
 Ruthenium complexes with tridentate PNX (X = O, S) donor ligands
;
_journal_issue 16
_journal_name_full 'Dalton Transactions'
_journal_page_first 2190
_journal_page_last 2198
_journal_paper_doi 10.1039/b717025d
_journal_year 2008
_chemical_compound_source
;
synthesis as described
;
_chemical_formula_moiety ' C51.69 H44.76 Cl3 N2 O3.69 P2 Ru2 '
_chemical_formula_sum 'C51.69 H44.76 Cl3 N2 O3.69 P2 Ru2'
_chemical_formula_weight 1123.54
_chemical_name_systematic
;
?
;
_space_group_IT_number 14
_symmetry_cell_setting monoclinic
_symmetry_space_group_name_Hall '-P 2yn'
_symmetry_space_group_name_H-M 'P 1 21/n 1'
_atom_sites_solution_hydrogens geom
_atom_sites_solution_primary direct
_cell_angle_alpha 90
_cell_angle_beta 95.8351(5)
_cell_angle_gamma 90
_cell_formula_units_Z 4
_cell_length_a 10.8467(2)
_cell_length_b 33.4618(4)
_cell_length_c 13.0799(2)
_cell_measurement_reflns_used 41954
_cell_measurement_temperature 150
_cell_measurement_theta_max 28
_cell_measurement_theta_min 5
_cell_volume 4722.75(13)
_computing_cell_refinement
;
KappaCCD software 'DENZO' (Otwinowski & Minor, 1996)
;
_computing_data_collection
;
KappaCCD software 'Collect' (Nonius, 2000)
;
_computing_data_reduction
;
KappaCCD software 'DENZO' (Otwinowski & Minor, 1996)
;
_computing_publication_material
;
CRYSTALS (Watkin et al, 2001)
;
_computing_structure_refinement
;
CRYSTALS (Watkin et al, 2001)
;
_computing_structure_solution 'SIR92 (Giacovazzo et al, 1992)'
_diffrn_ambient_temperature 150
_diffrn_measured_fraction_theta_full 0.995
_diffrn_measured_fraction_theta_max 0.995
_diffrn_measurement_device_type
;
Nonius KappaCCD
;
_diffrn_measurement_method \w
_diffrn_radiation_monochromator graphite
_diffrn_radiation_type 'Mo K\a'
_diffrn_radiation_wavelength 0.71073
_diffrn_reflns_av_R_equivalents 0.063
_diffrn_reflns_limit_h_max 14
_diffrn_reflns_limit_h_min -14
_diffrn_reflns_limit_k_max 43
_diffrn_reflns_limit_k_min -43
_diffrn_reflns_limit_l_max 16
_diffrn_reflns_limit_l_min -16
_diffrn_reflns_number 41954
_diffrn_reflns_theta_full 27.49
_diffrn_reflns_theta_max 27.49
_diffrn_reflns_theta_min 5.12
_diffrn_standards_decay_% 0.00
_diffrn_standards_interval_count 0
_diffrn_standards_interval_time 0
_diffrn_standards_number 0
_exptl_absorpt_coefficient_mu 0.924
_exptl_absorpt_correction_T_max 0.90
_exptl_absorpt_correction_T_min 0.85
_exptl_absorpt_correction_type multi-scan
_exptl_absorpt_process_details
;
Denzo/Scalepack (Otwinowski & Minor, 1996)
;
_exptl_crystal_colour ' purple-black '
_exptl_crystal_density_diffrn 1.580
_exptl_crystal_description ' block '
_exptl_crystal_F_000 2252.705
_exptl_crystal_size_max 0.17
_exptl_crystal_size_mid 0.17
_exptl_crystal_size_min 0.12
_refine_diff_density_max 0.44
_refine_diff_density_min -0.49
_refine_ls_extinction_method None
_refine_ls_goodness_of_fit_ref 1.0563
_refine_ls_hydrogen_treatment mixed
_refine_ls_matrix_type full
_refine_ls_number_parameters 591
_refine_ls_number_reflns 6111
_refine_ls_R_factor_gt 0.0332
_refine_ls_shift/su_max 0.009922
_refine_ls_structure_factor_coef F
_refine_ls_weighting_details
;
Chebychev polynomial with 3 parameters (Carruthers & Watkin , 1979)
0.213 0.0404 0.0294
;
_refine_ls_weighting_scheme calc
_refine_ls_wR_factor_ref 0.0352
_reflns_limit_h_max 13
_reflns_limit_h_min -14
_reflns_limit_k_max 43
_reflns_limit_k_min 0
_reflns_limit_l_max 16
_reflns_limit_l_min 0
_reflns_number_gt 6111
_reflns_number_total 10693
_reflns_threshold_expression >3.00\s(I)
_cod_data_source_file b717025d.txt
_cod_data_source_block complex4
_cod_depositor_comments
;
The following automatic conversions were performed:
'_symmetry_cell_setting' value 'Monoclinic' changed to 'monoclinic'
according to '/home/saulius/struct/CIF-dictionaries/cif_core.dic'
dictionary named 'cif_core.dic' version 2.4.1 from 2010-06-29.

Automatic conversion script
Id: cif_fix_enum 1527 2010-12-29 10:47:43Z saulius 
;
_cod_original_cell_volume 4722.8
_cod_original_sg_symbol_H-M 'P 1 21/n 1 '
_cod_original_formula_sum ' C51.69 H44.76 Cl3 N2 O3.69 P2 Ru2 '
_cod_database_code 7003547

loop_
_symmetry_equiv_pos_as_xyz
x,y,z
-x,-y,-z
-x+1/2,y+1/2,-z+1/2
x+1/2,-y+1/2,z+1/2

loop_
_atom_site_label
_atom_site_fract_x
_atom_site_fract_y
_atom_site_fract_z
_atom_site_U_iso_or_equiv
_atom_site_occupancy
_atom_site_adp_type
_atom_site_attached_hydrogens
Ru1 0.12103(3) 0.09974(1) 0.17363(2) 0.0163 1.0000 Uani .
Ru2 0.26924(3) 0.16587(1) 0.15929(2) 0.0170 1.0000 Uani .
Cl1 0.07401(9) 0.16592(3) 0.23155(7) 0.0211 1.0000 Uani .
Cl2 -0.07670(9) 0.09188(3) 0.07925(7) 0.0232 1.0000 Uani .
Cl3 0.3687(1) 0.20415(3) 0.29235(8) 0.0295 1.0000 Uani .
O1 0.1883(2) 0.12700(8) 0.0443(2) 0.0184 1.0000 Uani .
C1 0.2563(3) 0.09963(12) -0.0024(3) 0.0184 1.0000 Uani .
C2 0.3270(4) 0.11081(13) -0.0809(3) 0.0239 1.0000 Uani .
C3 0.4000(4) 0.08285(14) -0.1246(3) 0.0295 1.0000 Uani .
C4 0.4039(4) 0.04358(14) -0.0899(3) 0.0301 1.0000 Uani .
C5 0.3300(4) 0.03168(13) -0.0144(3) 0.0259 1.0000 Uani .
C6 0.2536(4) 0.05936(12) 0.0275(3) 0.0207 1.0000 Uani .
N1 0.1732(3) 0.0499(1) 0.1053(2) 0.0190 1.0000 Uani .
C7 0.1306(4) 0.01363(12) 0.1103(3) 0.0235 1.0000 Uani .
C8 0.0457(4) -0.00190(12) 0.1804(3) 0.0211 1.0000 Uani .
C9 0.0045(4) -0.04095(13) 0.1568(3) 0.0272 1.0000 Uani .
C10 -0.0796(5) -0.05995(14) 0.2135(3) 0.0306 1.0000 Uani .
C11 -0.1267(4) -0.04012(13) 0.2934(3) 0.0284 1.0000 Uani .
C12 -0.0864(4) -0.00167(13) 0.3193(3) 0.0250 1.0000 Uani .
C13 0.0009(4) 0.01801(12) 0.2654(3) 0.0215 1.0000 Uani .
P1 0.0597(1) 0.06659(3) 0.30855(8) 0.0185 1.0000 Uani .
C14 -0.0599(4) 0.08702(12) 0.3828(3) 0.0216 1.0000 Uani .
C15 -0.1616(4) 0.10667(13) 0.3320(3) 0.0261 1.0000 Uani .
C16 -0.2563(4) 0.12097(15) 0.3864(4) 0.0354 1.0000 Uani .
C17 -0.2498(4) 0.11651(15) 0.4928(4) 0.0350 1.0000 Uani .
C18 -0.1475(5) 0.09770(15) 0.5434(3) 0.0348 1.0000 Uani .
C19 -0.0533(4) 0.08295(13) 0.4898(3) 0.0287 1.0000 Uani .
C20 0.1859(4) 0.05500(12) 0.4068(3) 0.0215 1.0000 Uani .
C21 0.2563(4) 0.08701(13) 0.4521(3) 0.0252 1.0000 Uani .
C22 0.3583(4) 0.07957(15) 0.5215(3) 0.0320 1.0000 Uani .
C23 0.3931(4) 0.04042(15) 0.5480(3) 0.0316 1.0000 Uani .
C24 0.3240(4) 0.00872(14) 0.5043(3) 0.0301 1.0000 Uani .
C25 0.2210(4) 0.01595(13) 0.4335(3) 0.0233 1.0000 Uani .
O2 0.3030(2) 0.11332(8) 0.2442(2) 0.0186 1.0000 Uani .
C26 0.4098(4) 0.09651(13) 0.2197(3) 0.0212 1.0000 Uani .
C27 0.4497(4) 0.05972(13) 0.2617(3) 0.0238 1.0000 Uani .
C28 0.5590(4) 0.04320(12) 0.2366(3) 0.0243 1.0000 Uani .
C29 0.6289(4) 0.06167(13) 0.1672(3) 0.0262 1.0000 Uani .
C30 0.5906(4) 0.09833(13) 0.1251(3) 0.0229 1.0000 Uani .
C31 0.4833(4) 0.11620(12) 0.1530(3) 0.0203 1.0000 Uani .
N2 0.4378(3) 0.1550(1) 0.1152(2) 0.0187 1.0000 Uani .
C32 0.5091(4) 0.17817(13) 0.0681(3) 0.0238 1.0000 Uani .
C33 0.4851(4) 0.21878(13) 0.0299(3) 0.0237 1.0000 Uani .
C34 0.5902(4) 0.23650(13) -0.0073(3) 0.0282 1.0000 Uani .
C35 0.5880(4) 0.27577(15) -0.0418(4) 0.0320 1.0000 Uani .
C36 0.4817(5) 0.29848(13) -0.0406(3) 0.0297 1.0000 Uani .
C37 0.3763(4) 0.28106(13) -0.0066(3) 0.0260 1.0000 Uani .
C38 0.3756(4) 0.24177(12) 0.0269(3) 0.0213 1.0000 Uani .
P2 0.2299(1) 0.21965(3) 0.05620(8) 0.0193 1.0000 Uani .
C39 0.1347(4) 0.26082(12) 0.0971(3) 0.0239 1.0000 Uani .
C40 0.1467(5) 0.27261(15) 0.1986(4) 0.0379 1.0000 Uani .
C41 0.0737(6) 0.30327(16) 0.2311(4) 0.0487 1.0000 Uani .
C42 -0.0139(5) 0.32147(15) 0.1631(4) 0.0389 1.0000 Uani .
C43 -0.0258(5) 0.31033(15) 0.0608(4) 0.0399 1.0000 Uani .
C44 0.0483(5) 0.28001(14) 0.0272(4) 0.0344 1.0000 Uani .
C45 0.1542(4) 0.20608(12) -0.0696(3) 0.0248 1.0000 Uani .
C46 0.0337(4) 0.19035(15) -0.0731(3) 0.0329 1.0000 Uani .
C47 -0.0276(5) 0.17873(18) -0.1666(4) 0.0488 1.0000 Uani .
C48 0.0286(6) 0.18194(17) -0.2568(4) 0.0509 1.0000 Uani .
C49 0.1474(6) 0.19728(16) -0.2528(4) 0.0451 1.0000 Uani .
C50 0.2093(5) 0.20973(14) -0.1605(3) 0.0327 1.0000 Uani .
O3 -0.2029(3) 0.17965(11) 0.1184(3) 0.0444 1.0000 Uani .
C51 -0.2042(5) 0.20942(18) 0.1957(4) 0.0486 1.0000 Uani .
O4 -0.2812(6) 0.1349(2) -0.0902(4) 0.0626 0.691(12) Uani 1
C52 -0.2764(8) 0.1023(3) -0.1608(8) 0.0631 0.691(12) Uani 3
H1 -0.130(6) 0.1660(19) 0.130(5) 0.07(2) 1.0000 Uiso .
H21 0.3250 0.1391 -0.1058 0.0286 1.0000 Uiso .
H31 0.4500 0.0910 -0.1813 0.0362 1.0000 Uiso .
H41 0.4599 0.0238 -0.1191 0.0367 1.0000 Uiso .
H51 0.3317 0.0033 0.0096 0.0314 1.0000 Uiso .
H71 0.1595 -0.0059 0.0601 0.0283 1.0000 Uiso .
H91 0.0364 -0.0553 0.0979 0.0330 1.0000 Uiso .
H101 -0.1060 -0.0880 0.1965 0.0361 1.0000 Uiso .
H111 -0.1898 -0.0534 0.3326 0.0339 1.0000 Uiso .
H121 -0.1205 0.0123 0.3779 0.0303 1.0000 Uiso .
H151 -0.1665 0.1105 0.2559 0.0319 1.0000 Uiso .
H161 -0.3296 0.1345 0.3488 0.0426 1.0000 Uiso .
H171 -0.3178 0.1267 0.5319 0.0433 1.0000 Uiso .
H181 -0.1414 0.0947 0.6198 0.0430 1.0000 Uiso .
H191 0.0197 0.0694 0.5277 0.0349 1.0000 Uiso .
H211 0.2323 0.1152 0.4338 0.0297 1.0000 Uiso .
H221 0.4078 0.1024 0.5531 0.0384 1.0000 Uiso .
H231 0.4674 0.0353 0.5981 0.0376 1.0000 Uiso .
H241 0.3479 -0.0194 0.5236 0.0363 1.0000 Uiso .
H251 0.1721 -0.0070 0.4018 0.0282 1.0000 Uiso .
H271 0.3988 0.0454 0.3098 0.0286 1.0000 Uiso .
H281 0.5885 0.0174 0.2691 0.0288 1.0000 Uiso .
H291 0.7063 0.0488 0.1477 0.0312 1.0000 Uiso .
H301 0.6403 0.1118 0.0747 0.0277 1.0000 Uiso .
H321 0.5917 0.1668 0.0564 0.0285 1.0000 Uiso .
H341 0.6677 0.2204 -0.0088 0.0339 1.0000 Uiso .
H351 0.6635 0.2877 -0.0676 0.0386 1.0000 Uiso .
H361 0.4803 0.3270 -0.0637 0.0358 1.0000 Uiso .
H371 0.2991 0.2974 -0.0065 0.0313 1.0000 Uiso .
H401 0.2083 0.2590 0.2491 0.0444 1.0000 Uiso .
H411 0.0850 0.3122 0.3045 0.0586 1.0000 Uiso .
H421 -0.0689 0.3427 0.1876 0.0474 1.0000 Uiso .
H431 -0.0877 0.3241 0.0108 0.0469 1.0000 Uiso .
H441 0.0397 0.2720 -0.0468 0.0408 1.0000 Uiso .
H461 -0.0077 0.1875 -0.0085 0.0388 1.0000 Uiso .
H471 -0.1137 0.1679 -0.1690 0.0567 1.0000 Uiso .
H481 -0.0161 0.1733 -0.3238 0.0588 1.0000 Uiso .
H491 0.1891 0.1994 -0.3174 0.0539 1.0000 Uiso .
H501 0.2943 0.2214 -0.1593 0.0388 1.0000 Uiso .
H511 -0.2832 0.2250 0.1848 0.0574 1.0000 Uiso .
H512 -0.1322 0.2279 0.1919 0.0574 1.0000 Uiso .
H513 -0.1981 0.1964 0.2649 0.0574 1.0000 Uiso .

loop_
_atom_site_aniso_label
_atom_site_aniso_U_11
_atom_site_aniso_U_22
_atom_site_aniso_U_33
_atom_site_aniso_U_23
_atom_site_aniso_U_13
_atom_site_aniso_U_12
Ru1 0.01718(16) 0.01684(15) 0.01508(15) 0.00037(13) 0.00244(11) 0.00031(13)
Ru2 0.01780(16) 0.01801(16) 0.01496(15) 0.00113(13) 0.00106(11) 0.00012(13)
Cl1 0.0211(5) 0.0213(5) 0.0214(5) -0.0028(4) 0.0052(4) 0.0008(4)
Cl2 0.0197(5) 0.0291(5) 0.0205(5) -0.0027(4) 0.0003(4) 0.0003(4)
Cl3 0.0318(6) 0.0308(6) 0.0244(5) -0.0047(4) -0.0045(4) -0.0017(5)
O1 0.0211(15) 0.0177(14) 0.0167(13) 0.0005(11) 0.0035(11) -0.0007(11)
C1 0.0177(19) 0.0199(19) 0.0172(19) -0.0039(16) -0.0000(15) -0.0015(16)
C2 0.023(2) 0.025(2) 0.023(2) 0.0012(17) 0.0013(17) -0.0030(17)
C3 0.037(3) 0.035(3) 0.018(2) -0.0031(19) 0.0124(19) -0.005(2)
C4 0.029(2) 0.035(3) 0.028(2) -0.006(2) 0.0100(19) 0.003(2)
C5 0.027(2) 0.027(2) 0.024(2) -0.0057(18) 0.0061(17) 0.0032(18)
C6 0.023(2) 0.020(2) 0.020(2) 0.0008(16) 0.0033(16) 0.0033(16)
N1 0.0216(18) 0.0199(17) 0.0158(16) 0.0014(13) 0.0035(13) 0.0045(14)
C7 0.032(2) 0.018(2) 0.021(2) 0.0007(16) 0.0040(17) 0.0035(17)
C8 0.022(2) 0.020(2) 0.020(2) 0.0013(16) -0.0020(16) -0.0030(16)
C9 0.035(3) 0.028(2) 0.020(2) -0.0038(18) 0.0063(18) -0.0004(19)
C10 0.041(3) 0.027(2) 0.022(2) -0.0014(18) -0.0038(19) -0.011(2)
C11 0.031(2) 0.026(2) 0.027(2) 0.0060(18) 0.0002(19) -0.0063(19)
C12 0.027(2) 0.028(2) 0.021(2) 0.0012(18) 0.0060(17) -0.0046(18)
C13 0.027(2) 0.018(2) 0.020(2) 0.0000(16) 0.0014(17) -0.0008(17)
P1 0.0212(5) 0.0184(5) 0.0164(5) 0.0003(4) 0.0038(4) -0.0011(4)
C14 0.022(2) 0.020(2) 0.023(2) -0.0015(16) 0.0053(16) -0.0056(16)
C15 0.029(2) 0.027(2) 0.024(2) -0.0004(18) 0.0094(18) -0.0002(18)
C16 0.028(2) 0.042(3) 0.037(3) -0.005(2) 0.006(2) 0.002(2)
C17 0.029(3) 0.035(3) 0.043(3) -0.011(2) 0.019(2) -0.003(2)
C18 0.047(3) 0.040(3) 0.020(2) 0.001(2) 0.018(2) 0.003(2)
C19 0.032(2) 0.027(2) 0.028(2) 0.0039(18) 0.0085(19) 0.0045(19)
C20 0.024(2) 0.024(2) 0.0175(19) 0.0059(16) 0.0059(16) 0.0012(17)
C21 0.026(2) 0.029(2) 0.019(2) 0.0009(17) -0.0043(17) -0.0049(18)
C22 0.032(3) 0.042(3) 0.022(2) -0.004(2) 0.0026(18) -0.013(2)
C23 0.024(2) 0.043(3) 0.027(2) 0.005(2) -0.0025(18) 0.001(2)
C24 0.029(2) 0.035(3) 0.027(2) 0.005(2) 0.0057(19) 0.007(2)
C25 0.024(2) 0.024(2) 0.023(2) -0.0015(17) 0.0050(17) -0.0023(17)
O2 0.0206(15) 0.0198(14) 0.0155(13) 0.0048(11) 0.0022(11) 0.0015(11)
C26 0.018(2) 0.028(2) 0.0171(19) -0.0002(17) -0.0016(15) 0.0016(17)
C27 0.023(2) 0.029(2) 0.020(2) -0.0008(17) 0.0034(16) -0.0011(18)
C28 0.029(2) 0.021(2) 0.022(2) 0.0014(17) -0.0019(17) -0.0006(18)
C29 0.023(2) 0.025(2) 0.030(2) -0.0007(19) -0.0004(18) 0.0063(18)
C30 0.019(2) 0.025(2) 0.024(2) 0.0004(18) 0.0050(16) -0.0009(18)
C31 0.020(2) 0.022(2) 0.0181(19) 0.0014(16) 0.0004(16) -0.0018(17)
N2 0.0206(17) 0.0179(17) 0.0172(16) 0.0008(13) -0.0009(13) 0.0013(13)
C32 0.015(2) 0.028(2) 0.028(2) 0.0016(18) 0.0011(17) -0.0002(17)
C33 0.026(2) 0.026(2) 0.018(2) 0.0029(17) -0.0008(17) -0.0063(18)
C34 0.029(2) 0.029(2) 0.027(2) 0.0062(19) 0.0043(19) -0.0010(19)
C35 0.030(2) 0.038(3) 0.028(2) 0.005(2) 0.0060(19) -0.011(2)
C36 0.044(3) 0.024(2) 0.022(2) 0.0046(18) 0.0044(19) -0.002(2)
C37 0.031(2) 0.023(2) 0.025(2) 0.0037(18) 0.0038(18) 0.0008(18)
C38 0.026(2) 0.022(2) 0.0156(19) 0.0010(16) -0.0020(16) -0.0011(17)
P2 0.0209(5) 0.0194(5) 0.0174(5) 0.0013(4) 0.0003(4) 0.0004(4)
C39 0.026(2) 0.023(2) 0.024(2) 0.0016(17) 0.0027(17) 0.0001(17)
C40 0.049(3) 0.037(3) 0.025(2) 0.003(2) -0.009(2) 0.017(2)
C41 0.077(4) 0.039(3) 0.031(3) -0.000(2) 0.007(3) 0.023(3)
C42 0.043(3) 0.032(3) 0.044(3) -0.004(2) 0.012(2) 0.014(2)
C43 0.038(3) 0.033(3) 0.047(3) -0.002(2) -0.007(2) 0.009(2)
C44 0.042(3) 0.032(3) 0.027(2) -0.005(2) -0.001(2) 0.011(2)
C45 0.032(2) 0.019(2) 0.022(2) 0.0030(17) -0.0047(18) 0.0010(17)
C46 0.033(3) 0.039(3) 0.025(2) -0.002(2) -0.0046(19) 0.000(2)
C47 0.042(3) 0.054(3) 0.045(3) -0.001(3) -0.017(3) -0.009(3)
C48 0.071(4) 0.048(3) 0.028(3) -0.001(2) -0.022(3) -0.002(3)
C49 0.074(4) 0.037(3) 0.023(2) 0.004(2) 0.002(2) -0.004(3)
C50 0.048(3) 0.031(2) 0.018(2) 0.0049(19) -0.001(2) -0.006(2)
O3 0.034(2) 0.043(2) 0.053(2) -0.0134(18) -0.0088(17) 0.0167(17)
C51 0.049(3) 0.052(3) 0.043(3) -0.007(3) -0.008(3) 0.016(3)
O4 0.050(4) 0.097(6) 0.042(4) 0.026(3) 0.013(3) 0.006(3)
C52 0.034(5) 0.078(7) 0.078(7) 0.015(6) 0.007(4) 0.013(5)

loop_
_atom_type_symbol
_atom_type_scat_dispersion_real
_atom_type_scat_dispersion_imag
_atom_type_scat_Cromer_Mann_a1
_atom_type_scat_Cromer_Mann_b1
_atom_type_scat_Cromer_Mann_a2
_atom_type_scat_Cromer_Mann_b2
_atom_type_scat_Cromer_Mann_a3
_atom_type_scat_Cromer_Mann_b3
_atom_type_scat_Cromer_Mann_a4
_atom_type_scat_Cromer_Mann_b4
_atom_type_scat_Cromer_Mann_c
_atom_type_scat_source
'C ' 0.0020 0.0020 2.3100 20.8439 1.0200 10.2075 1.5886 0.5687 0.8650 51.6512 0.2156 International_Tables_Vol_IV_Table_2.2B
'H ' 0.0000 0.0000 0.4930 10.5109 0.3229 26.1257 0.1402 3.1424 0.0408 57.7997 0.0030 International_Tables_Vol_IV_Table_2.2B
'Cl ' 0.1320 0.1590 11.4604 0.0104 7.1964 1.1662 6.2556 18.5194 1.6455 47.7784 -9.5574 International_Tables_Vol_IV_Table_2.2B
'N ' 0.0040 0.0030 12.2126 0.0057 3.1322 9.8933 2.0125 28.9975 1.1663 0.5826 -11.5290 International_Tables_Vol_IV_Table_2.2B
'O ' 0.0080 0.0060 3.0485 13.2771 2.2868 5.7011 1.5463 0.3239 0.8670 32.9089 0.2508 International_Tables_Vol_IV_Table_2.2B
'P ' 0.0900 0.0950 6.4345 1.9067 4.1791 27.1570 1.7800 0.5260 1.4908 68.1645 1.1149 International_Tables_Vol_IV_Table_2.2B
'Ru ' -1.4200 0.8360 19.2674 0.8085 12.9182 8.4347 4.8634 24.7997 1.5676 94.2928 5.3787 International_Tables_Vol_IV_Table_2.2B

loop_
_geom_angle_atom_site_label_1
_geom_angle_site_symmetry_1
_geom_angle_atom_site_label_2
_geom_angle_site_symmetry_2
_geom_angle_atom_site_label_3
_geom_angle_site_symmetry_3
_geom_angle
_geom_angle_publ_flag
Ru2 . Ru1 . Cl1 . 55.03(2) yes
Ru2 . Ru1 . Cl2 . 123.76(3) yes
Cl1 . Ru1 . Cl2 . 93.23(4) yes
Ru2 . Ru1 . O1 . 49.28(7) yes
Cl1 . Ru1 . O1 . 87.50(8) yes
Cl2 . Ru1 . O1 . 89.94(8) yes
Ru2 . Ru1 . N1 . 116.5(1) yes
Cl1 . Ru1 . N1 . 169.8(1) yes
Cl2 . Ru1 . N1 . 87.6(1) yes
O1 . Ru1 . N1 . 82.30(12) yes
Ru2 . Ru1 . P1 . 132.33(3) yes
Cl1 . Ru1 . P1 . 96.77(4) yes
Cl2 . Ru1 . P1 . 91.71(4) yes
O1 . Ru1 . P1 . 175.33(8) yes
N1 . Ru1 . P1 . 93.4(1) yes
Ru2 . Ru1 . O2 . 48.68(7) yes
Cl1 . Ru1 . O2 . 83.38(8) yes
Cl2 . Ru1 . O2 . 172.14(7) yes
O1 . Ru1 . O2 . 82.9(1) yes
N1 . Ru1 . O2 . 94.54(12) yes
P1 . Ru1 . O2 . 95.72(7) yes
Ru1 . Ru2 . Cl1 . 55.26(3) yes
Ru1 . Ru2 . Cl3 . 128.25(3) yes
Cl1 . Ru2 . Cl3 . 93.75(4) yes
Ru1 . Ru2 . O1 . 49.43(7) yes
Cl1 . Ru2 . O1 . 87.78(8) yes
Cl3 . Ru2 . O1 . 175.03(8) yes
Ru1 . Ru2 . O2 . 50.21(7) yes
Cl1 . Ru2 . O2 . 84.57(8) yes
Cl3 . Ru2 . O2 . 91.30(8) yes
O1 . Ru2 . O2 . 84.1(1) yes
Ru1 . Ru2 . N2 . 115.41(9) yes
Cl1 . Ru2 . N2 . 167.9(1) yes
Cl3 . Ru2 . N2 . 87.0(1) yes
O1 . Ru2 . N2 . 90.49(12) yes
O2 . Ru2 . N2 . 83.36(12) yes
Ru1 . Ru2 . P2 . 127.14(3) yes
Cl1 . Ru2 . P2 . 96.51(4) yes
Cl3 . Ru2 . P2 . 93.02(4) yes
O1 . Ru2 . P2 . 91.50(8) yes
O2 . Ru2 . P2 . 175.47(8) yes
N2 . Ru2 . P2 . 95.5(1) yes
Ru1 . Cl1 . Ru2 . 69.71(3) yes
Ru1 . O1 . Ru2 . 81.29(9) yes
Ru1 . O1 . C1 . 108.4(2) yes
Ru2 . O1 . C1 . 122.0(2) yes
O1 . C1 . C2 . 121.0(4) yes
O1 . C1 . C6 . 119.6(3) yes
C2 . C1 . C6 . 119.4(4) yes
C1 . C2 . C3 . 120.2(4) yes
C1 . C2 . H21 . 119.9 no
C3 . C2 . H21 . 119.9 no
C2 . C3 . C4 . 120.2(4) yes
C2 . C3 . H31 . 119.9 no
C4 . C3 . H31 . 119.9 no
C3 . C4 . C5 . 120.1(4) yes
C3 . C4 . H41 . 119.9 no
C5 . C4 . H41 . 119.9 no
C4 . C5 . C6 . 119.9(4) yes
C4 . C5 . H51 . 120.1 no
C6 . C5 . H51 . 120.1 no
C1 . C6 . C5 . 119.9(4) yes
C1 . C6 . N1 . 116.0(3) yes
C5 . C6 . N1 . 124.0(4) yes
Ru1 . N1 . C6 . 110.6(2) yes
Ru1 . N1 . C7 . 129.5(3) yes
C6 . N1 . C7 . 118.8(3) yes
N1 . C7 . C8 . 127.8(4) yes
N1 . C7 . H71 . 116.1 no
C8 . C7 . H71 . 116.1 no
C7 . C8 . C9 . 113.6(4) yes
C7 . C8 . C13 . 127.7(4) yes
C9 . C8 . C13 . 118.8(4) yes
C8 . C9 . C10 . 121.4(4) yes
C8 . C9 . H91 . 119.3 no
C10 . C9 . H91 . 119.3 no
C9 . C10 . C11 . 119.9(4) yes
C9 . C10 . H101 . 120.0 no
C11 . C10 . H101 . 120.0 no
C10 . C11 . C12 . 119.9(4) yes
C10 . C11 . H111 . 120.0 no
C12 . C11 . H111 . 120.0 no
C11 . C12 . C13 . 121.6(4) yes
C11 . C12 . H121 . 119.2 no
C13 . C12 . H121 . 119.2 no
C8 . C13 . C12 . 118.4(4) yes
C8 . C13 . P1 . 121.7(3) yes
C12 . C13 . P1 . 119.9(3) yes
Ru1 . P1 . C13 . 108.73(13) yes
Ru1 . P1 . C14 . 121.07(14) yes
C13 . P1 . C14 . 104.71(19) yes
Ru1 . P1 . C20 . 113.52(13) yes
C13 . P1 . C20 . 104.11(19) yes
C14 . P1 . C20 . 103.14(19) yes
P1 . C14 . C15 . 119.5(3) yes
P1 . C14 . C19 . 121.8(3) yes
C15 . C14 . C19 . 118.8(4) yes
C14 . C15 . C16 . 120.5(4) yes
C14 . C15 . H151 . 119.8 no
C16 . C15 . H151 . 119.8 no
C15 . C16 . C17 . 120.5(4) yes
C15 . C16 . H161 . 119.7 no
C17 . C16 . H161 . 119.7 no
C16 . C17 . C18 . 118.8(4) yes
C16 . C17 . H171 . 120.6 no
C18 . C17 . H171 . 120.6 no
C17 . C18 . C19 . 121.1(4) yes
C17 . C18 . H181 . 119.5 no
C19 . C18 . H181 . 119.5 no
C14 . C19 . C18 . 120.3(4) yes
C14 . C19 . H191 . 119.9 no
C18 . C19 . H191 . 119.9 no
P1 . C20 . C21 . 118.1(3) yes
P1 . C20 . C25 . 122.9(3) yes
C21 . C20 . C25 . 118.9(4) yes
C20 . C21 . C22 . 120.2(4) yes
C20 . C21 . H211 . 119.9 no
C22 . C21 . H211 . 119.9 no
C21 . C22 . C23 . 120.7(4) yes
C21 . C22 . H221 . 119.6 no
C23 . C22 . H221 . 119.6 no
C22 . C23 . C24 . 119.5(4) yes
C22 . C23 . H231 . 120.2 no
C24 . C23 . H231 . 120.2 no
C23 . C24 . C25 . 120.2(4) yes
C23 . C24 . H241 . 119.9 no
C25 . C24 . H241 . 119.9 no
C20 . C25 . C24 . 120.5(4) yes
C20 . C25 . H251 . 119.7 no
C24 . C25 . H251 . 119.7 no
Ru1 . O2 . Ru2 . 81.11(9) yes
Ru1 . O2 . C26 . 125.6(2) yes
Ru2 . O2 . C26 . 109.3(2) yes
O2 . C26 . C27 . 120.7(4) yes
O2 . C26 . C31 . 120.3(4) yes
C27 . C26 . C31 . 119.0(4) yes
C26 . C27 . C28 . 119.9(4) yes
C26 . C27 . H271 . 120.0 no
C28 . C27 . H271 . 120.0 no
C27 . C28 . C29 . 121.2(4) yes
C27 . C28 . H281 . 119.4 no
C29 . C28 . H281 . 119.4 no
C28 . C29 . C30 . 119.4(4) yes
C28 . C29 . H291 . 120.3 no
C30 . C29 . H291 . 120.3 no
C29 . C30 . C31 . 120.0(4) yes
C29 . C30 . H301 . 120.0 no
C31 . C30 . H301 . 120.0 no
C26 . C31 . C30 . 120.3(4) yes
C26 . C31 . N2 . 115.7(3) yes
C30 . C31 . N2 . 124.0(4) yes
Ru2 . N2 . C31 . 110.6(2) yes
Ru2 . N2 . C32 . 129.3(3) yes
C31 . N2 . C32 . 119.8(3) yes
N2 . C32 . C33 . 128.8(4) yes
N2 . C32 . H321 . 115.6 no
C33 . C32 . H321 . 115.6 no
C32 . C33 . C34 . 112.7(4) yes
C32 . C33 . C38 . 129.4(4) yes
C34 . C33 . C38 . 117.8(4) yes
C33 . C34 . C35 . 121.4(4) yes
C33 . C34 . H341 . 119.3 no
C35 . C34 . H341 . 119.3 no
C34 . C35 . C36 . 120.2(4) yes
C34 . C35 . H351 . 119.9 no
C36 . C35 . H351 . 119.9 no
C35 . C36 . C37 . 119.0(4) yes
C35 . C36 . H361 . 120.5 no
C37 . C36 . H361 . 120.5 no
C36 . C37 . C38 . 121.9(4) yes
C36 . C37 . H371 . 119.1 no
C38 . C37 . H371 . 119.1 no
C33 . C38 . C37 . 119.6(4) yes
C33 . C38 . P2 . 121.2(3) yes
C37 . C38 . P2 . 119.0(3) yes
Ru2 . P2 . C38 . 109.47(13) yes
Ru2 . P2 . C39 . 120.08(14) yes
C38 . P2 . C39 . 106.41(19) yes
Ru2 . P2 . C45 . 112.36(14) yes
C38 . P2 . C45 . 103.47(19) yes
C39 . P2 . C45 . 103.6(2) yes
P2 . C39 . C40 . 119.7(3) yes
P2 . C39 . C44 . 121.0(3) yes
C40 . C39 . C44 . 119.3(4) yes
C39 . C40 . C41 . 120.4(4) yes
C39 . C40 . H401 . 119.8 no
C41 . C40 . H401 . 119.8 no
C40 . C41 . C42 . 120.4(5) yes
C40 . C41 . H411 . 119.8 no
C42 . C41 . H411 . 119.8 no
C41 . C42 . C43 . 119.8(5) yes
C41 . C42 . H421 . 120.1 no
C43 . C42 . H421 . 120.1 no
C42 . C43 . C44 . 120.1(4) yes
C42 . C43 . H431 . 119.9 no
C44 . C43 . H431 . 119.9 no
C39 . C44 . C43 . 119.9(4) yes
C39 . C44 . H441 . 120.0 no
C43 . C44 . H441 . 120.0 no
P2 . C45 . C46 . 117.1(3) yes
P2 . C45 . C50 . 123.9(3) yes
C46 . C45 . C50 . 119.0(4) yes
C45 . C46 . C47 . 119.6(5) yes
C45 . C46 . H461 . 120.2 no
C47 . C46 . H461 . 120.2 no
C46 . C47 . C48 . 121.1(5) yes
C46 . C47 . H471 . 119.4 no
C48 . C47 . H471 . 119.4 no
C47 . C48 . C49 . 119.0(5) yes
C47 . C48 . H481 . 120.5 no
C49 . C48 . H481 . 120.5 no
C48 . C49 . C50 . 120.8(5) yes
C48 . C49 . H491 . 119.6 no
C50 . C49 . H491 . 119.6 no
C45 . C50 . C49 . 120.5(5) yes
C45 . C50 . H501 . 119.8 no
C49 . C50 . H501 . 119.8 no
C51 . O3 . H1 . 108.(4) yes
O3 . C51 . H511 . 109.5 no
O3 . C51 . H512 . 109.5 no
H511 . C51 . H512 . 109.5 no
O3 . C51 . H513 . 109.5 no
H511 . C51 . H513 . 109.5 no
H512 . C51 . H513 . 109.5 no

loop_
_geom_bond_atom_site_label_1
_geom_bond_site_symmetry_1
_geom_bond_atom_site_label_2
_geom_bond_site_symmetry_2
_geom_bond_distance
_geom_bond_publ_flag
Ru1 . Ru2 . 2.7528(5) yes
Ru1 . Cl1 . 2.412(1) yes
Ru1 . Cl2 . 2.378(1) yes
Ru1 . O1 . 2.115(3) yes
Ru1 . N1 . 2.000(3) yes
Ru1 . P1 . 2.242(1) yes
Ru1 . O2 . 2.141(3) yes
Ru2 . Cl1 . 2.405(1) yes
Ru2 . Cl3 . 2.3351(11) yes
Ru2 . O1 . 2.111(3) yes
Ru2 . O2 . 2.092(3) yes
Ru2 . N2 . 2.005(3) yes
Ru2 . P2 . 2.2632(11) yes
O1 . C1 . 1.359(5) yes
C1 . C2 . 1.394(6) yes
C1 . C6 . 1.404(6) yes
C2 . C3 . 1.386(6) yes
C2 . H21 . 1.000 no
C3 . C4 . 1.390(7) yes
C3 . H31 . 1.000 no
C4 . C5 . 1.391(6) yes
C4 . H41 . 1.000 no
C5 . C6 . 1.392(6) yes
C5 . H51 . 1.000 no
C6 . N1 . 1.441(5) yes
N1 . C7 . 1.304(5) yes
C7 . C8 . 1.460(6) yes
C7 . H71 . 1.000 no
C8 . C9 . 1.405(6) yes
C8 . C13 . 1.423(6) yes
C9 . C10 . 1.387(6) yes
C9 . H91 . 1.000 no
C10 . C11 . 1.379(6) yes
C10 . H101 . 1.000 no
C11 . C12 . 1.390(6) yes
C11 . H111 . 1.000 no
C12 . C13 . 1.402(6) yes
C12 . H121 . 1.000 no
C13 . P1 . 1.815(4) yes
P1 . C14 . 1.831(4) yes
P1 . C20 . 1.821(4) yes
C14 . C15 . 1.393(6) yes
C14 . C19 . 1.400(6) yes
C15 . C16 . 1.393(6) yes
C15 . H151 . 1.000 no
C16 . C17 . 1.395(7) yes
C16 . H161 . 1.000 no
C17 . C18 . 1.384(7) yes
C17 . H171 . 1.000 no
C18 . C19 . 1.388(6) yes
C18 . H181 . 1.000 no
C19 . H191 . 1.000 no
C20 . C21 . 1.411(6) yes
C20 . C25 . 1.396(6) yes
C21 . C22 . 1.380(6) yes
C21 . H211 . 1.000 no
C22 . C23 . 1.397(7) yes
C22 . H221 . 1.000 no
C23 . C24 . 1.388(7) yes
C23 . H231 . 1.000 no
C24 . C25 . 1.397(6) yes
C24 . H241 . 1.000 no
C25 . H251 . 1.000 no
O2 . C26 . 1.356(5) yes
C26 . C27 . 1.398(6) yes
C26 . C31 . 1.405(6) yes
C27 . C28 . 1.378(6) yes
C27 . H271 . 1.000 no
C28 . C29 . 1.386(6) yes
C28 . H281 . 1.000 no
C29 . C30 . 1.391(6) yes
C29 . H291 . 1.000 no
C30 . C31 . 1.390(6) yes
C30 . H301 . 1.000 no
C31 . N2 . 1.456(5) yes
N2 . C32 . 1.295(5) yes
C32 . C33 . 1.462(6) yes
C32 . H321 . 1.000 no
C33 . C34 . 1.414(6) yes
C33 . C38 . 1.412(6) yes
C34 . C35 . 1.389(6) yes
C34 . H341 . 1.000 no
C35 . C36 . 1.383(7) yes
C35 . H351 . 1.000 no
C36 . C37 . 1.395(6) yes
C36 . H361 . 1.000 no
C37 . C38 . 1.387(6) yes
C37 . H371 . 1.000 no
C38 . P2 . 1.821(4) yes
P2 . C39 . 1.833(4) yes
P2 . C45 . 1.820(4) yes
C39 . C40 . 1.379(6) yes
C39 . C44 . 1.397(6) yes
C40 . C41 . 1.389(7) yes
C40 . H401 . 1.000 no
C41 . C42 . 1.376(7) yes
C41 . H411 . 1.000 no
C42 . C43 . 1.383(7) yes
C42 . H421 . 1.000 no
C43 . C44 . 1.393(7) yes
C43 . H431 . 1.000 no
C44 . H441 . 1.000 no
C45 . C46 . 1.406(6) yes
C45 . C50 . 1.390(6) yes
C46 . C47 . 1.387(7) yes
C46 . H461 . 1.000 no
C47 . C48 . 1.386(9) yes
C47 . H471 . 1.000 no
C48 . C49 . 1.383(8) yes
C48 . H481 . 1.000 no
C49 . C50 . 1.385(7) yes
C49 . H491 . 1.000 no
C50 . H501 . 1.000 no
O3 . C51 . 1.420(6) yes
O3 . H1 . 0.91(7) yes
C51 . H511 . 1.000 no
C51 . H512 . 1.000 no
C51 . H513 . 1.000 no
O4 . C52 . 1.431(12) yes
